data_2209475
loop_
_publ_author_name
'Ji-Zhong Yan'
'Jian Li'
'Guo-Wu Rao'

_publ_section_title
;11,11a,13a-Trimethyl-2,3,3a,3b,4,5,5a,6,11,11a,11b,12,13,13a-tetradecahydro-1<i>H</i>-7-azaindeno[5,4-<i>a</i>]anthracen-1-ol
 methanol solvate
;
_journal_coeditor_code DN2042
_journal_issue 7
_journal_name_full 'Acta Crystallographica Section E'
_journal_page_first o2773
_journal_page_last o2774
_journal_paper_doi 10.1107/S1600536806021301
_journal_volume 62
_journal_year 2006
_chemical_formula_iupac 'C23 H33 N O, C H4 O '
_chemical_formula_moiety 'C23 H33 N O, C H4 O '
_chemical_formula_sum 'C24 H37 N O2'
_chemical_formula_weight 371.55
_chemical_name_systematic
;
11,11a,13a-Trimethyl-2,3,3a,3b,4,5,5a,6,11,11a,11b,12,13,13a-
tetradecahydro-1<i>H</i>-7-azaindeno[5,4-<i>a</i>]anthracen-1-ol
methanol solvate
;
_space_group_IT_number 19
_symmetry_cell_setting orthorhombic
_symmetry_space_group_name_Hall 'P 2ac 2ab'
_symmetry_space_group_name_H-M 'P 21 21 21'
_atom_sites_solution_hydrogens geom
_atom_sites_solution_primary direct
_atom_sites_solution_secondary difmap
_audit_creation_method SHELXL-97
_cell_angle_alpha 90.0
_cell_angle_beta 90.0
_cell_angle_gamma 90.0
_cell_formula_units_Z 4
_cell_length_a 7.4389(19)
_cell_length_b 10.599(4)
_cell_length_c 27.299(8)
_cell_measurement_reflns_used 15292
_cell_measurement_temperature 298.1
_cell_measurement_theta_max 27.5
_cell_measurement_theta_min 3.0
_cell_volume 2152.4(12)
_computing_cell_refinement PROCESS-AUTO
_computing_data_collection 'PROCESS-AUTO (Rigaku, 1998)'
_computing_data_reduction 'CrystalStructure (Rigaku/MSC & Rigaku, 2004)'
_computing_molecular_graphics 'ORTEP-3 for Windows (Farrugia, 1997) and PLATON (Spek, 2003)'
_computing_publication_material SHELXL97
_computing_structure_refinement 'SHELXL97 (Sheldrick, 1997)'
_computing_structure_solution 'SIR97 (Altomare <i>et al.</i>,  1993)'
_diffrn_ambient_temperature 298(2)
_diffrn_detector_area_resol_mean 10.00
_diffrn_measured_fraction_theta_full 0.998
_diffrn_measured_fraction_theta_max 0.998
_diffrn_measurement_device_type 'Rigaku R-AXIS RAPID'
_diffrn_measurement_method \w
_diffrn_radiation_monochromator graphite
_diffrn_radiation_source 'fine-focus sealed tube'
_diffrn_radiation_type MoK\a
_diffrn_radiation_wavelength 0.71075
_diffrn_reflns_av_R_equivalents 0.0179
_diffrn_reflns_av_sigmaI/netI 0.0191
_diffrn_reflns_limit_h_max 9
_diffrn_reflns_limit_h_min -9
_diffrn_reflns_limit_k_max 13
_diffrn_reflns_limit_k_min 0
_diffrn_reflns_limit_l_max 35
_diffrn_reflns_limit_l_min 0
_diffrn_reflns_number 4930
_diffrn_reflns_theta_full 27.48
_diffrn_reflns_theta_max 27.48
_diffrn_reflns_theta_min 2.98
_diffrn_standards_decay_% 0.3
_diffrn_standards_interval_time 60
_diffrn_standards_number 3
_exptl_absorpt_coefficient_mu 0.071
_exptl_absorpt_correction_T_max 0.966
_exptl_absorpt_correction_T_min 0.957
_exptl_absorpt_correction_type multi-scan
_exptl_absorpt_process_details
;
(Higashi, 1995)
;
_exptl_crystal_colour colorless
_exptl_crystal_density_diffrn 1.147
_exptl_crystal_density_method 'not measured'
_exptl_crystal_description chunk
_exptl_crystal_F_000 816
_exptl_crystal_size_max 0.46
_exptl_crystal_size_mid 0.42
_exptl_crystal_size_min 0.33
_refine_diff_density_max 0.178
_refine_diff_density_min -0.141
_refine_ls_extinction_coef 0.012(2)
_refine_ls_extinction_expression Fc^*^=kFc[1+0.001xFc^2^\l^3^/sin(2\q)]^-1/4^
_refine_ls_extinction_method SHELXL97
_refine_ls_goodness_of_fit_ref 1.039
_refine_ls_hydrogen_treatment constr
_refine_ls_matrix_type full
_refine_ls_number_parameters 251
_refine_ls_number_reflns 2825
_refine_ls_number_restraints 0
_refine_ls_restrained_S_all 1.039
_refine_ls_R_factor_all 0.0615
_refine_ls_R_factor_gt 0.0467
_refine_ls_shift/su_max 0.003
_refine_ls_shift/su_mean 0.000
_refine_ls_structure_factor_coef Fsqd
_refine_ls_weighting_details 'calc w=1/[\s^2^(Fo^2^)+(0.0527P)^2^+0.4327P] where P=(Fo^2^+2Fc^2^)/3'
_refine_ls_weighting_scheme calc
_refine_ls_wR_factor_gt 0.1142
_refine_ls_wR_factor_ref 0.1186
_reflns_number_gt 2283
_reflns_number_total 2825
_reflns_threshold_expression I>2\s(I)
_cod_data_source_file dn2042.cif
_cod_data_source_block I
_cod_database_code 2209475
_cod_database_fobs_code 2209475

loop_
_symmetry_equiv_pos_as_xyz
'x, y, z'
'x+1/2, -y+1/2, -z'
'-x, y+1/2, -z+1/2'
'-x+1/2, -y, z+1/2'

loop_
_atom_site_type_symbol
_atom_site_label
_atom_site_fract_x
_atom_site_fract_y
_atom_site_fract_z
_atom_site_U_iso_or_equiv
_atom_site_adp_type
_atom_site_calc_flag
_atom_site_refinement_flags
_atom_site_occupancy
O O1 0.3560(3) 0.18461(19) 0.17123(6) 0.0760(6) Uani d . 1
H H1 0.3040 0.2370 0.1543 0.114 Uiso calc R 1
O O2 0.2137(4) 0.3808(2) 0.11792(10) 0.1034(9) Uani d . 1
H H2 0.2832 0.4147 0.0987 0.155 Uiso calc R 1
N N1 0.0501(4) 0.5610(3) 0.54401(8) 0.0748(7) Uani d . 1
C C1 0.3877(3) 0.2759(2) 0.35081(7) 0.0440(5) Uani d . 1
H H1A 0.3432 0.1923 0.3601 0.053 Uiso calc R 1
C C2 0.5405(3) 0.3136(3) 0.38550(8) 0.0578(6) Uani d . 1
H H2A 0.6316 0.2481 0.3854 0.069 Uiso calc R 1
H H2B 0.5956 0.3909 0.3738 0.069 Uiso calc R 1
C C3 0.4732(3) 0.3332(3) 0.43754(8) 0.0579(6) Uani d . 1
H H3A 0.4313 0.2534 0.4506 0.069 Uiso calc R 1
H H3B 0.5717 0.3622 0.4579 0.069 Uiso calc R 1
C C4 0.3211(3) 0.4289(2) 0.43956(8) 0.0460(5) Uani d . 1
H H4 0.3693 0.5089 0.4272 0.055 Uiso calc R 1
C C5 0.2630(4) 0.4518(3) 0.49291(9) 0.0594(7) Uani d . 1
H H5A 0.2524 0.3709 0.5093 0.071 Uiso calc R 1
H H5B 0.3567 0.4992 0.5094 0.071 Uiso calc R 1
C C6 0.0885(4) 0.5216(2) 0.49836(8) 0.0556(6) Uani d . 1
C C7 -0.1066(5) 0.6190(4) 0.55142(12) 0.0901(11) Uani d . 1
H H7 -0.1347 0.6450 0.5830 0.108 Uiso calc R 1
C C8 -0.2278(5) 0.6421(3) 0.51508(12) 0.0857(10) Uani d . 1
H H8 -0.3352 0.6836 0.5217 0.103 Uiso calc R 1
C C9 -0.1876(4) 0.6026(3) 0.46817(11) 0.0696(8) Uani d . 1
H H9 -0.2682 0.6171 0.4427 0.084 Uiso calc R 1
C C10 -0.0263(3) 0.5412(2) 0.45917(8) 0.0527(6) Uani d . 1
C C11 0.0239(3) 0.5035(2) 0.40711(8) 0.0459(5) Uani d . 1
H H11 -0.0863 0.4728 0.3914 0.055 Uiso calc R 1
C C12 0.1600(3) 0.3932(2) 0.40631(7) 0.0405(5) Uani d . 1
C C13 0.2329(3) 0.3708(2) 0.35360(7) 0.0398(5) Uani d . 1
H H13 0.2834 0.4518 0.3430 0.048 Uiso calc R 1
C C14 0.0850(3) 0.3388(2) 0.31622(8) 0.0496(5) Uani d . 1
H H14A 0.0298 0.2592 0.3252 0.060 Uiso calc R 1
H H14B -0.0072 0.4035 0.3175 0.060 Uiso calc R 1
C C15 0.1569(3) 0.3292(2) 0.26374(7) 0.0512(6) Uani d . 1
H H15A 0.0604 0.3032 0.2421 0.061 Uiso calc R 1
H H15B 0.1981 0.4116 0.2531 0.061 Uiso calc R 1
C C16 0.3108(3) 0.2355(2) 0.26000(8) 0.0458(5) Uani d . 1
C C17 0.4266(4) 0.2442(2) 0.21351(8) 0.0564(6) Uani d . 1
H H17 0.4469 0.3335 0.2060 0.068 Uiso calc R 1
C C18 0.6061(4) 0.1846(3) 0.22786(9) 0.0709(8) Uani d . 1
H H18A 0.7051 0.2313 0.2135 0.085 Uiso calc R 1
H H18B 0.6121 0.0980 0.2166 0.085 Uiso calc R 1
C C19 0.6157(4) 0.1899(3) 0.28429(10) 0.0660(7) Uani d . 1
H H19A 0.6056 0.1062 0.2984 0.079 Uiso calc R 1
H H19B 0.7273 0.2281 0.2952 0.079 Uiso calc R 1
C C20 0.4545(3) 0.2715(2) 0.29797(7) 0.0453(5) Uani d . 1
H H20 0.4896 0.3582 0.2900 0.054 Uiso calc R 1
C C21 0.0823(4) 0.6220(2) 0.37891(9) 0.0605(7) Uani d . 1
H H21A 0.0018 0.6902 0.3863 0.091 Uiso calc R 1
H H21B 0.0793 0.6051 0.3444 0.091 Uiso calc R 1
H H21C 0.2022 0.6448 0.3884 0.091 Uiso calc R 1
C C22 0.0653(4) 0.2752(2) 0.42594(8) 0.0531(6) Uani d . 1
H H22A 0.0212 0.2914 0.4584 0.080 Uiso calc R 1
H H22B 0.1489 0.2062 0.4269 0.080 Uiso calc R 1
H H22C -0.0334 0.2539 0.4049 0.080 Uiso calc R 1
C C23 0.2427(4) 0.1002(2) 0.26620(10) 0.0649(7) Uani d . 1
H H23A 0.1876 0.0913 0.2978 0.097 Uiso calc R 1
H H23B 0.3418 0.0426 0.2635 0.097 Uiso calc R 1
H H23C 0.1560 0.0819 0.2411 0.097 Uiso calc R 1
C C24 0.0802(6) 0.4634(3) 0.13003(12) 0.0892(11) Uani d . 1
H H24A 0.0119 0.4299 0.1569 0.134 Uiso calc R 1
H H24B 0.0026 0.4756 0.1023 0.134 Uiso calc R 1
H H24C 0.1321 0.5427 0.1394 0.134 Uiso calc R 1

loop_
_atom_site_aniso_label
_atom_site_aniso_U_11
_atom_site_aniso_U_22
_atom_site_aniso_U_33
_atom_site_aniso_U_12
_atom_site_aniso_U_13
_atom_site_aniso_U_23
O1 0.1071(16) 0.0743(11) 0.0466(9) 0.0164(13) -0.0117(10) -0.0164(9)
O2 0.124(2) 0.0797(15) 0.1064(18) 0.0227(17) 0.0340(16) 0.0372(13)
N1 0.0857(17) 0.0875(17) 0.0513(12) 0.0076(16) 0.0100(13) -0.0154(12)
C1 0.0424(11) 0.0483(12) 0.0413(10) 0.0036(10) -0.0054(9) -0.0028(9)
C2 0.0403(11) 0.0824(17) 0.0507(12) 0.0134(13) -0.0125(10) -0.0114(13)
C3 0.0522(13) 0.0739(16) 0.0476(12) 0.0091(14) -0.0158(11) -0.0079(12)
C4 0.0446(12) 0.0530(12) 0.0403(10) -0.0012(11) -0.0057(10) -0.0039(9)
C5 0.0623(16) 0.0723(16) 0.0437(12) 0.0043(15) -0.0062(12) -0.0087(11)
C6 0.0634(15) 0.0566(13) 0.0469(11) -0.0018(14) 0.0064(12) -0.0071(11)
C7 0.103(3) 0.101(3) 0.0663(18) 0.019(2) 0.026(2) -0.0199(17)
C8 0.080(2) 0.094(2) 0.083(2) 0.023(2) 0.0244(19) -0.0195(18)
C9 0.0635(16) 0.0754(18) 0.0699(16) 0.0131(16) 0.0110(14) -0.0057(15)
C10 0.0521(13) 0.0508(12) 0.0552(13) -0.0017(12) 0.0098(12) -0.0042(11)
C11 0.0420(11) 0.0510(12) 0.0446(11) 0.0023(11) -0.0005(10) -0.0031(9)
C12 0.0393(10) 0.0446(11) 0.0375(9) -0.0024(10) -0.0019(9) 0.0004(9)
C13 0.0377(10) 0.0439(11) 0.0379(9) -0.0015(9) -0.0015(9) -0.0003(8)
C14 0.0375(11) 0.0636(13) 0.0476(11) 0.0043(12) -0.0054(10) -0.0058(11)
C15 0.0504(12) 0.0620(13) 0.0412(10) 0.0046(13) -0.0111(10) -0.0061(10)
C16 0.0510(12) 0.0453(11) 0.0411(10) -0.0022(11) -0.0040(10) -0.0046(9)
C17 0.0705(16) 0.0554(14) 0.0433(11) 0.0035(14) 0.0033(12) -0.0092(10)
C18 0.0662(17) 0.0855(19) 0.0611(15) 0.0137(17) 0.0065(14) -0.0155(15)
C19 0.0488(13) 0.0855(19) 0.0638(15) 0.0164(15) -0.0039(12) -0.0177(14)
C20 0.0404(11) 0.0514(12) 0.0440(11) 0.0008(11) -0.0028(10) -0.0070(9)
C21 0.0692(16) 0.0524(13) 0.0598(14) 0.0103(14) 0.0032(14) 0.0077(11)
C22 0.0584(14) 0.0514(13) 0.0495(12) -0.0083(12) 0.0037(12) 0.0018(10)
C23 0.0763(19) 0.0520(14) 0.0663(16) -0.0087(15) -0.0047(15) -0.0087(12)
C24 0.121(3) 0.0641(17) 0.082(2) 0.018(2) -0.003(2) -0.0044(16)

loop_
_atom_type_symbol
_atom_type_description
_atom_type_scat_dispersion_real
_atom_type_scat_dispersion_imag
_atom_type_scat_source
C C 0.0033 0.0016 'International Tables Vol C Tables 4.2.6.8 and 6.1.1.4'
H H 0.0000 0.0000 'International Tables Vol C Tables 4.2.6.8 and 6.1.1.4'
N N 0.0061 0.0033 'International Tables Vol C Tables 4.2.6.8 and 6.1.1.4'
O O 0.0106 0.0060 'International Tables Vol C Tables 4.2.6.8 and 6.1.1.4'

loop_
_geom_angle_atom_site_label_1
_geom_angle_atom_site_label_2
_geom_angle_atom_site_label_3
_geom_angle
C17 O1 H1 109.5
C24 O2 H2 109.5
C7 N1 C6 118.0(3)
C20 C1 C13 108.18(17)
C20 C1 C2 110.53(19)
C13 C1 C2 110.85(18)
C20 C1 H1A 109.1
C13 C1 H1A 109.1
C2 C1 H1A 109.1
C3 C2 C1 111.7(2)
C3 C2 H2A 109.3
C1 C2 H2A 109.3
C3 C2 H2B 109.3
C1 C2 H2B 109.3
H2A C2 H2B 108.0
C4 C3 C2 111.73(19)
C4 C3 H3A 109.3
C2 C3 H3A 109.3
C4 C3 H3B 109.3
C2 C3 H3B 109.3
H3A C3 H3B 107.9
C3 C4 C5 110.40(19)
C3 C4 C12 113.02(18)
C5 C4 C12 112.0(2)
C3 C4 H4 107.0
C5 C4 H4 107.0
C12 C4 H4 107.0
C6 C5 C4 114.5(2)
C6 C5 H5A 108.6
C4 C5 H5A 108.6
C6 C5 H5B 108.6
C4 C5 H5B 108.6
H5A C5 H5B 107.6
N1 C6 C10 122.6(3)
N1 C6 C5 115.4(2)
C10 C6 C5 122.0(2)
N1 C7 C8 123.4(3)
N1 C7 H7 118.3
C8 C7 H7 118.3
C7 C8 C9 118.5(3)
C7 C8 H8 120.7
C9 C8 H8 120.7
C8 C9 C10 119.6(3)
C8 C9 H9 120.2
C10 C9 H9 120.2
C6 C10 C9 117.8(2)
C6 C10 C11 122.1(2)
C9 C10 C11 120.0(2)
C10 C11 C21 108.84(19)
C10 C11 C12 111.82(18)
C21 C11 C12 115.19(19)
C10 C11 H11 106.8
C21 C11 H11 106.8
C12 C11 H11 106.8
C22 C12 C11 108.14(18)
C22 C12 C4 110.47(18)
C11 C12 C4 108.25(17)
C22 C12 C13 111.05(17)
C11 C12 C13 110.89(16)
C4 C12 C13 108.01(17)
C1 C13 C14 111.10(17)
C1 C13 C12 114.11(16)
C14 C13 C12 113.45(17)
C1 C13 H13 105.8
C14 C13 H13 105.8
C12 C13 H13 105.8
C15 C14 C13 112.68(18)
C15 C14 H14A 109.1
C13 C14 H14A 109.1
C15 C14 H14B 109.1
C13 C14 H14B 109.1
H14A C14 H14B 107.8
C16 C15 C14 111.65(18)
C16 C15 H15A 109.3
C14 C15 H15A 109.3
C16 C15 H15B 109.3
C14 C15 H15B 109.3
H15A C15 H15B 108.0
C15 C16 C23 110.8(2)
C15 C16 C17 115.99(19)
C23 C16 C17 109.5(2)
C15 C16 C20 108.42(17)
C23 C16 C20 112.9(2)
C17 C16 C20 98.76(18)
O1 C17 C18 110.4(2)
O1 C17 C16 116.0(2)
C18 C17 C16 104.66(19)
O1 C17 H17 108.5
C18 C17 H17 108.5
C16 C17 H17 108.5
C17 C18 C19 106.4(2)
C17 C18 H18A 110.5
C19 C18 H18A 110.5
C17 C18 H18B 110.5
C19 C18 H18B 110.5
H18A C18 H18B 108.7
C20 C19 C18 103.2(2)
C20 C19 H19A 111.1
C18 C19 H19A 111.1
C20 C19 H19B 111.1
C18 C19 H19B 111.1
H19A C19 H19B 109.1
C19 C20 C1 120.3(2)
C19 C20 C16 103.91(17)
C1 C20 C16 114.73(18)
C19 C20 H20 105.6
C1 C20 H20 105.6
C16 C20 H20 105.6
C11 C21 H21A 109.5
C11 C21 H21B 109.5
H21A C21 H21B 109.5
C11 C21 H21C 109.5
H21A C21 H21C 109.5
H21B C21 H21C 109.5
C12 C22 H22A 109.5
C12 C22 H22B 109.5
H22A C22 H22B 109.5
C12 C22 H22C 109.5
H22A C22 H22C 109.5
H22B C22 H22C 109.5
C16 C23 H23A 109.5
C16 C23 H23B 109.5
H23A C23 H23B 109.5
C16 C23 H23C 109.5
H23A C23 H23C 109.5
H23B C23 H23C 109.5
O2 C24 H24A 109.5
O2 C24 H24B 109.5
H24A C24 H24B 109.5
O2 C24 H24C 109.5
H24A C24 H24C 109.5
H24B C24 H24C 109.5

loop_
_geom_bond_atom_site_label_1
_geom_bond_atom_site_label_2
_geom_bond_distance
O1 C17 1.416(3)
O1 H1 0.8200
O2 C24 1.364(4)
O2 H2 0.8200
N1 C7 1.333(4)
N1 C6 1.345(3)
C1 C20 1.526(3)
C1 C13 1.531(3)
C1 C2 1.532(3)
C1 H1A 0.9800
C2 C3 1.521(3)
C2 H2A 0.9700
C2 H2B 0.9700
C3 C4 1.520(3)
C3 H3A 0.9700
C3 H3B 0.9700
C4 C5 1.538(3)
C4 C12 1.551(3)
C4 H4 0.9800
C5 C6 1.502(4)
C5 H5A 0.9700
C5 H5B 0.9700
C6 C10 1.384(3)
C7 C8 1.363(5)
C7 H7 0.9300
C8 C9 1.380(4)
C8 H8 0.9300
C9 C10 1.388(4)
C9 H9 0.9300
C10 C11 1.522(3)
C11 C21 1.536(3)
C11 C12 1.547(3)
C11 H11 0.9800
C12 C22 1.532(3)
C12 C13 1.556(3)
C13 C14 1.538(3)
C13 H13 0.9800
C14 C15 1.532(3)
C14 H14A 0.9700
C14 H14B 0.9700
C15 C16 1.520(3)
C15 H15A 0.9700
C15 H15B 0.9700
C16 C23 1.530(3)
C16 C17 1.536(3)
C16 C20 1.537(3)
C17 C18 1.528(4)
C17 H17 0.9800
C18 C19 1.543(3)
C18 H18A 0.9700
C18 H18B 0.9700
C19 C20 1.525(3)
C19 H19A 0.9700
C19 H19B 0.9700
C20 H20 0.9800
C21 H21A 0.9600
C21 H21B 0.9600
C21 H21C 0.9600
C22 H22A 0.9600
C22 H22B 0.9600
C22 H22C 0.9600
C23 H23A 0.9600
C23 H23B 0.9600
C23 H23C 0.9600
C24 H24A 0.9600
C24 H24B 0.9600
C24 H24C 0.9600

loop_
_geom_hbond_atom_site_label_D
_geom_hbond_atom_site_label_H
_geom_hbond_atom_site_label_A
_geom_hbond_site_symmetry_A
_geom_hbond_distance_DH
_geom_hbond_distance_HA
_geom_hbond_distance_DA
_geom_hbond_angle_DHA
O1 H1 O2 . 0.82 1.94 2.750(3) 170.0
O2 H2 N1 4_564 0.82 1.96 2.746(3) 161.0

loop_
_cod_related_entry_id
_cod_related_entry_database
_cod_related_entry_code
1 ChemSpider 21179151
